data_4516989
loop_
_publ_author_name
'Wirtz, Lisa'
'Jourdain, Matthias'
'Huch, Volker'
'Zimmer, Michael'
'Sch\"afer, Andr\'e'

_publ_section_title
;
 Synthesis, Structure, and Reactivity of Disiloxa[3]tetrelocenophanes.
;
_journal_issue 19
_journal_name_full 'ACS omega'
_journal_page_first 18355
_journal_page_last 18360
_journal_paper_doi 10.1021/acsomega.9b02605
_journal_volume 4
_journal_year 2019
_chemical_formula_moiety 'C14 H20 O Si2 Sn'
_chemical_formula_sum 'C14 H20 O Si2 Sn'
_chemical_formula_weight 379.17
_space_group_crystal_system monoclinic
_space_group_IT_number 14
_space_group_name_Hall '-P 2yn'
_space_group_name_H-M_alt 'P 1 21/n 1'
_atom_sites_solution_hydrogens difmap
_audit_creation_method SHELXL-2014/6
_cell_angle_alpha 90
_cell_angle_beta 99.563(4)
_cell_angle_gamma 90
_cell_formula_units_Z 4
_cell_length_a 6.5883(7)
_cell_length_b 15.0745(16)
_cell_length_c 16.3118(18)
_cell_measurement_reflns_used 9838
_cell_measurement_temperature 152(2)
_cell_measurement_theta_max 37.57
_cell_measurement_theta_min 2.87
_cell_volume 1597.5(3)
_computing_cell_refinement 'Bruker SAINT'
_computing_data_collection 'Bruker APEX2'
_computing_data_reduction 'Bruker SAINT'
_computing_molecular_graphics 'Bruker SHELXTL'
_computing_publication_material 'Bruker SHELXTL'
_computing_structure_refinement 'SHELXL-2014/6 (Sheldrick, 2014)'
_computing_structure_solution 'SHELXS-97 (Sheldrick 2008)'
_diffrn_ambient_temperature 152(2)
_diffrn_measured_fraction_theta_full 1.000
_diffrn_measured_fraction_theta_max 0.997
_diffrn_measurement_device_type 'Bruker APEX-II CCD'
_diffrn_measurement_method '\f and \w scans'
_diffrn_radiation_type MoK\a
_diffrn_radiation_wavelength 0.71073
_diffrn_reflns_av_R_equivalents 0.0291
_diffrn_reflns_av_unetI/netI 0.0362
_diffrn_reflns_Laue_measured_fraction_full 1.000
_diffrn_reflns_Laue_measured_fraction_max 0.997
_diffrn_reflns_limit_h_max 13
_diffrn_reflns_limit_h_min -12
_diffrn_reflns_limit_k_max 30
_diffrn_reflns_limit_k_min -31
_diffrn_reflns_limit_l_max 32
_diffrn_reflns_limit_l_min -33
_diffrn_reflns_number 57572
_diffrn_reflns_point_group_measured_fraction_full 1.000
_diffrn_reflns_point_group_measured_fraction_max 0.997
_diffrn_reflns_theta_full 25.242
_diffrn_reflns_theta_max 47.207
_diffrn_reflns_theta_min 1.851
_exptl_absorpt_coefficient_mu 1.737
_exptl_absorpt_correction_T_max 0.7493
_exptl_absorpt_correction_T_min 0.6619
_exptl_absorpt_correction_type multi-scan
_exptl_absorpt_process_details
; 
 SADABS 2016/2: Krause, L., Herbst-Irmer, R., Sheldrick G.M. & Stalke D., 
 J. Appl. Cryst. 48 (2015) 3-10 
;
_exptl_crystal_colour colourless
_exptl_crystal_density_diffrn 1.577
_exptl_crystal_description block
_exptl_crystal_F_000 760
_exptl_crystal_size_max 0.323
_exptl_crystal_size_mid 0.158
_exptl_crystal_size_min 0.102
_refine_diff_density_max 0.926
_refine_diff_density_min -0.984
_refine_diff_density_rms 0.101
_refine_ls_extinction_method none
_refine_ls_goodness_of_fit_ref 1.025
_refine_ls_hydrogen_treatment refall
_refine_ls_matrix_type full
_refine_ls_number_parameters 243
_refine_ls_number_reflns 14704
_refine_ls_number_restraints 0
_refine_ls_restrained_S_all 1.025
_refine_ls_R_factor_all 0.0554
_refine_ls_R_factor_gt 0.0294
_refine_ls_shift/su_max 0.006
_refine_ls_shift/su_mean 0.000
_refine_ls_structure_factor_coef Fsqd
_refine_ls_weighting_details 'w=1/[\s^2^(Fo^2^)+(0.0280P)^2^] where P=(Fo^2^+2Fc^2^)/3'
_refine_ls_weighting_scheme calc
_refine_ls_wR_factor_gt 0.0600
_refine_ls_wR_factor_ref 0.0659
_reflns_Friedel_coverage 0.000
_reflns_number_gt 10221
_reflns_number_total 14704
_reflns_threshold_expression 'I > 2\s(I)'
_cod_data_source_file ao9b02605_si_004.cif
_cod_data_source_block sh3808
_cod_original_sg_symbol_H-M 'P 21/n'
_cod_database_code 4516989
_shelx_space_group_comment
; 
The symmetry employed for this shelxl refinement is uniquely defined 
by the following loop, which should always be used as a source of 
symmetry information in preference to the above space-group names. 
They are only intended as comments. 
;
_shelx_estimated_absorpt_t_min 0.604
_shelx_estimated_absorpt_t_max 0.843
_shelxl_version_number 2014/6

loop_
_space_group_symop_operation_xyz
'x, y, z'
'-x+1/2, y+1/2, -z+1/2'
'-x, -y, -z'
'x-1/2, -y-1/2, z-1/2'

loop_
_atom_site_label
_atom_site_type_symbol
_atom_site_fract_x
_atom_site_fract_y
_atom_site_fract_z
_atom_site_U_iso_or_equiv
_atom_site_adp_type
_atom_site_occupancy
_atom_site_site_symmetry_order
_atom_site_calc_flag
Sn Sn 1.11866(2) 0.38390(2) 0.27211(2) 0.02003(2) Uani 1 1 d
Si1 Si 0.74858(3) 0.19237(2) 0.21681(2) 0.01525(4) Uani 1 1 d
Si2 Si 0.99901(4) 0.18451(2) 0.39729(2) 0.01724(4) Uani 1 1 d
O1 O 0.80776(10) 0.18578(4) 0.31833(4) 0.01986(11) Uani 1 1 d
C1 C 0.81763(12) 0.30366(5) 0.18191(5) 0.01673(12) Uani 1 1 d
C2 C 0.93787(15) 0.32289(6) 0.11869(5) 0.02221(15) Uani 1 1 d
C3 C 0.93775(17) 0.41484(7) 0.10463(6) 0.02695(18) Uani 1 1 d
C4 C 0.81803(16) 0.45518(6) 0.15791(6) 0.02675(18) Uani 1 1 d
C5 C 0.74326(15) 0.38780(6) 0.20550(6) 0.02165(15) Uani 1 1 d
C6 C 0.46680(15) 0.17501(7) 0.19015(7) 0.02695(18) Uani 1 1 d
C7 C 0.88347(18) 0.10592(7) 0.16541(7) 0.02651(18) Uani 1 1 d
C8 C 1.12917(13) 0.29450(6) 0.40720(5) 0.02033(14) Uani 1 1 d
C9 C 1.03801(18) 0.37861(6) 0.42002(6) 0.02629(18) Uani 1 1 d
C10 C 1.1943(2) 0.44377(7) 0.43260(6) 0.0335(2) Uani 1 1 d
C11 C 1.38289(19) 0.40190(8) 0.42899(7) 0.0339(2) Uani 1 1 d
C12 C 1.34501(15) 0.31158(7) 0.41383(6) 0.02752(18) Uani 1 1 d
C13 C 0.88180(17) 0.15998(8) 0.49058(6) 0.0297(2) Uani 1 1 d
C14 C 1.18870(18) 0.09796(8) 0.38151(7) 0.02882(19) Uani 1 1 d
H1 H 1.005(2) 0.2781(8) 0.0889(7) 0.022(3) Uiso 1 1 d
H2 H 1.022(2) 0.4430(9) 0.0676(8) 0.027(3) Uiso 1 1 d
H3 H 0.791(2) 0.5154(10) 0.1600(8) 0.033(3) Uiso 1 1 d
H4 H 0.661(2) 0.3974(9) 0.2446(10) 0.035(4) Uiso 1 1 d
H5 H 0.411(2) 0.1812(10) 0.1296(10) 0.041(4) Uiso 1 1 d
H6 H 0.434(3) 0.1190(10) 0.2015(11) 0.042(5) Uiso 1 1 d
H7 H 0.391(3) 0.2218(18) 0.2183(11) 0.090(8) Uiso 1 1 d
H8 H 1.031(3) 0.1130(10) 0.1813(11) 0.049(5) Uiso 1 1 d
H9 H 0.838(3) 0.1075(10) 0.1043(12) 0.054(5) Uiso 1 1 d
H10 H 0.857(3) 0.0475(14) 0.1875(12) 0.072(6) Uiso 1 1 d
H11 H 0.891(3) 0.3864(9) 0.4262(10) 0.042(4) Uiso 1 1 d
H12 H 1.174(2) 0.5083(11) 0.4454(9) 0.044(4) Uiso 1 1 d
H13 H 1.512(2) 0.4354(10) 0.4328(9) 0.039(4) Uiso 1 1 d
H14 H 1.443(2) 0.2688(10) 0.4062(8) 0.036(4) Uiso 1 1 d
H15 H 0.795(2) 0.2030(10) 0.4964(9) 0.039(4) Uiso 1 1 d
H16 H 0.803(3) 0.1054(10) 0.4823(11) 0.048(5) Uiso 1 1 d
H17 H 0.991(3) 0.1586(11) 0.5414(10) 0.051(5) Uiso 1 1 d
H18 H 1.245(3) 0.1065(10) 0.3351(11) 0.045(5) Uiso 1 1 d
H19 H 1.127(3) 0.0405(13) 0.3812(11) 0.063(5) Uiso 1 1 d
H20 H 1.305(3) 0.0985(11) 0.4233(11) 0.046(5) Uiso 1 1 d

loop_
_atom_site_aniso_label
_atom_site_aniso_U_11
_atom_site_aniso_U_22
_atom_site_aniso_U_33
_atom_site_aniso_U_23
_atom_site_aniso_U_13
_atom_site_aniso_U_12
Sn 0.02106(3) 0.01993(3) 0.01767(3) 0.00134(2) -0.00101(2) -0.00415(2)
Si1 0.01617(9) 0.01431(9) 0.01469(9) -0.00032(7) 0.00083(7) -0.00125(7)
Si2 0.02017(10) 0.01756(10) 0.01365(9) 0.00121(7) 0.00189(7) -0.00041(7)
O1 0.0231(3) 0.0206(3) 0.0150(2) 0.0015(2) 0.0005(2) -0.0028(2)
C1 0.0185(3) 0.0162(3) 0.0147(3) 0.0004(2) 0.0006(2) -0.0012(2)
C2 0.0281(4) 0.0224(4) 0.0168(3) -0.0013(3) 0.0055(3) -0.0041(3)
C3 0.0357(5) 0.0250(4) 0.0183(4) 0.0049(3) -0.0009(3) -0.0086(4)
C4 0.0322(4) 0.0153(3) 0.0295(4) 0.0035(3) -0.0043(4) 0.0016(3)
C5 0.0208(4) 0.0185(4) 0.0250(4) -0.0010(3) 0.0017(3) 0.0030(3)
C6 0.0200(4) 0.0275(4) 0.0315(5) 0.0030(4) -0.0012(3) -0.0045(3)
C7 0.0341(5) 0.0207(4) 0.0257(4) -0.0037(3) 0.0078(4) 0.0029(3)
C8 0.0221(3) 0.0210(4) 0.0167(3) 0.0008(3) -0.0002(3) -0.0023(3)
C9 0.0334(5) 0.0239(4) 0.0217(4) -0.0047(3) 0.0050(4) 0.0002(3)
C10 0.0541(7) 0.0225(4) 0.0218(4) -0.0049(3) 0.0001(4) -0.0094(4)
C11 0.0352(5) 0.0369(5) 0.0249(4) 0.0039(4) -0.0089(4) -0.0164(4)
C12 0.0221(4) 0.0312(5) 0.0262(4) 0.0061(4) -0.0050(3) -0.0038(3)
C13 0.0304(5) 0.0422(6) 0.0169(4) 0.0030(4) 0.0051(3) -0.0063(4)
C14 0.0310(5) 0.0266(4) 0.0279(5) 0.0007(4) 0.0023(4) 0.0075(4)

loop_
_atom_type_symbol
_atom_type_description
_atom_type_scat_dispersion_real
_atom_type_scat_dispersion_imag
_atom_type_scat_source
C C 0.0033 0.0016 'International Tables Vol C Tables 4.2.6.8 and 6.1.1.4'
H H 0.0000 0.0000 'International Tables Vol C Tables 4.2.6.8 and 6.1.1.4'
O O 0.0106 0.0060 'International Tables Vol C Tables 4.2.6.8 and 6.1.1.4'
Si Si 0.0817 0.0704 'International Tables Vol C Tables 4.2.6.8 and 6.1.1.4'
Sn Sn -0.6537 1.4246 'International Tables Vol C Tables 4.2.6.8 and 6.1.1.4'

loop_
_geom_angle_atom_site_label_1
_geom_angle_atom_site_label_2
_geom_angle_atom_site_label_3
_geom_angle
C5 Sn C9 93.69(4)
C5 Sn C1 32.68(3)
C9 Sn C1 105.32(3)
C5 Sn C8 105.37(3)
C9 Sn C8 32.44(3)
C1 Sn C8 98.76(3)
O1 Si1 C1 109.63(3)
O1 Si1 C6 106.81(4)
C1 Si1 C6 110.08(4)
O1 Si1 C7 111.26(4)
C1 Si1 C7 109.69(4)
C6 Si1 C7 109.34(5)
O1 Si2 C14 110.22(5)
O1 Si2 C13 105.99(4)
C14 Si2 C13 110.84(6)
O1 Si2 C8 109.84(4)
C14 Si2 C8 109.12(5)
C13 Si2 C8 110.80(5)
Si1 O1 Si2 144.46(4)
C2 C1 C5 105.59(7)
C2 C1 Si1 126.78(6)
C5 C1 Si1 127.28(6)
C2 C1 Sn 81.38(5)
C5 C1 Sn 72.28(5)
Si1 C1 Sn 117.14(4)
C3 C2 C1 109.40(8)
C2 C3 C4 108.13(8)
C3 C4 C5 108.11(8)
C4 C5 C1 108.77(8)
C4 C5 Sn 81.25(6)
C1 C5 Sn 75.04(5)
C12 C8 C9 105.37(9)
C12 C8 Si2 127.18(7)
C9 C8 Si2 127.05(7)
C12 C8 Sn 81.70(5)
C9 C8 Sn 73.11(5)
Si2 C8 Sn 116.46(4)
C10 C9 C8 108.86(10)
C10 C9 Sn 81.64(6)
C8 C9 Sn 74.45(5)
C11 C10 C9 108.07(9)
C12 C11 C10 108.17(10)
C11 C12 C8 109.53(10)

loop_
_geom_bond_atom_site_label_1
_geom_bond_atom_site_label_2
_geom_bond_distance
Sn C5 2.5314(10)
Sn C9 2.5566(11)
Sn C1 2.5674(8)
Sn C8 2.5741(9)
Si1 O1 1.6400(7)
Si1 C1 1.8524(8)
Si1 C6 1.8536(10)
Si1 C7 1.8544(10)
Si2 O1 1.6455(7)
Si2 C14 1.8540(11)
Si2 C13 1.8544(10)
Si2 C8 1.8613(9)
C1 C2 1.4305(11)
C1 C5 1.4351(12)
C2 C3 1.4049(13)
C3 C4 1.4053(15)
C4 C5 1.4155(13)
C8 C12 1.4314(13)
C8 C9 1.4330(13)
C9 C10 1.4130(15)
C10 C11 1.4036(19)
C11 C12 1.3989(16)
